data_7048891
loop_
_publ_author_name
'McKay, Alasdair I.'
'Cole, Marcus L.'

_publ_section_title
;
 Structural diversity in a homologous series of donor free alkali metal
 complexes bearing a sterically demanding triazenide.
;
_journal_issue 9
_journal_name_full 'Dalton transactions (Cambridge, England : 2003)'
_journal_page_first 2948
_journal_page_last 2952
_journal_paper_doi 10.1039/c8dt04983a
_journal_volume 48
_journal_year 2019
_chemical_absolute_configuration unk
_chemical_formula_moiety 'C48 H50 Cs N3'
_chemical_formula_sum 'C48 H50 Cs N3'
_chemical_formula_weight 801.82
_chemical_name_common '[Cs(N3Dmp2)]'
_chemical_properties_physical Air-sensitive,Moisture-sensitive,Oxygen-sensitive
_space_group_crystal_system monoclinic
_space_group_IT_number 4
_space_group_name_Hall 'P 2yb'
_space_group_name_H-M_alt 'P 1 21 1'
_symmetry_space_group_name_Hall 'P 2yb'
_symmetry_space_group_name_H-M 'P 1 21 1'
_atom_sites_solution_hydrogens geom
_atom_sites_solution_primary dual
_audit_creation_date 2018-01-12
_audit_creation_method
;
Olex2 1.2
(compiled 2017.08.10 svn.r3458 for OlexSys, GUI svn.r5381)
;
_audit_update_record
;
2018-04-19 deposited with the CCDC.
2019-01-28 downloaded from the CCDC.
;
_cell_angle_alpha 90
_cell_angle_beta 99.4860(10)
_cell_angle_gamma 90
_cell_formula_units_Z 2
_cell_length_a 11.0720(4)
_cell_length_b 15.5491(5)
_cell_length_c 12.1161(5)
_cell_measurement_reflns_used 6506
_cell_measurement_temperature 150(2)
_cell_measurement_theta_max 23.30
_cell_measurement_theta_min 2.26
_cell_volume 2057.38(13)
_computing_molecular_graphics 'Olex2 (Dolomanov et al., 2009)'
_computing_publication_material 'Olex2 (Dolomanov et al., 2009)'
_computing_structure_refinement 'ShelXL (Sheldrick, 2015)'
_computing_structure_solution 'ShelXT (Sheldrick, 2015)'
_diffrn_ambient_temperature 150.15
_diffrn_measured_fraction_theta_full 0.993
_diffrn_measured_fraction_theta_max 0.991
_diffrn_measurement_device_type 'Bruker APEX-II CCD'
_diffrn_measurement_method '\f and \w scans'
_diffrn_radiation_type MoK\a
_diffrn_radiation_wavelength 0.71073
_diffrn_reflns_av_R_equivalents 0.0470
_diffrn_reflns_av_unetI/netI 0.0575
_diffrn_reflns_Laue_measured_fraction_full 0.993
_diffrn_reflns_Laue_measured_fraction_max 0.991
_diffrn_reflns_limit_h_max 13
_diffrn_reflns_limit_h_min -10
_diffrn_reflns_limit_k_max 17
_diffrn_reflns_limit_k_min -19
_diffrn_reflns_limit_l_max 14
_diffrn_reflns_limit_l_min -14
_diffrn_reflns_number 15794
_diffrn_reflns_point_group_measured_fraction_full 0.993
_diffrn_reflns_point_group_measured_fraction_max 0.992
_diffrn_reflns_theta_full 26.000
_diffrn_reflns_theta_max 26.017
_diffrn_reflns_theta_min 3.410
_diffrn_standards_number 0
_exptl_absorpt_coefficient_mu 0.935
_exptl_absorpt_correction_T_max 0.7453
_exptl_absorpt_correction_T_min 0.6798
_exptl_absorpt_correction_type multi-scan
_exptl_absorpt_process_details
'SADABS-2012/1 (Bruker,2012) was used for absorption correction. wR2(int) was 0.1084 before and 0.0691 after correction. The Ratio of minimum to maximum transmission is 0.9121. The \l/2 correction factor is 0.0015.'
_exptl_crystal_colour yellow
_exptl_crystal_colour_primary yellow
_exptl_crystal_density_diffrn 1.294
_exptl_crystal_description prism
_exptl_crystal_F_000 828
_exptl_crystal_recrystallization_method 'Re-crystallisation from solvent: Hexane'
_exptl_crystal_size_max 0.15
_exptl_crystal_size_mid 0.15
_exptl_crystal_size_min 0.14
_refine_diff_density_max 0.267
_refine_diff_density_min -0.384
_refine_diff_density_rms 0.055
_refine_ls_abs_structure_details
;
 Refined as an inversion twin.
;
_refine_ls_abs_structure_Flack 0.050(13)
_refine_ls_extinction_method none
_refine_ls_goodness_of_fit_ref 1.046
_refine_ls_hydrogen_treatment constr
_refine_ls_matrix_type full
_refine_ls_number_parameters 482
_refine_ls_number_reflns 7596
_refine_ls_number_restraints 64
_refine_ls_restrained_S_all 1.045
_refine_ls_R_factor_all 0.0293
_refine_ls_R_factor_gt 0.0279
_refine_ls_shift/su_max 0.000
_refine_ls_shift/su_mean 0.000
_refine_ls_structure_factor_coef Fsqd
_refine_ls_weighting_details 'w=1/[\s^2^(Fo^2^)+(0.0130P)^2^] where P=(Fo^2^+2Fc^2^)/3'
_refine_ls_weighting_scheme calc
_refine_ls_wR_factor_gt 0.0654
_refine_ls_wR_factor_ref 0.0662
_reflns_Friedel_coverage 0.927
_reflns_Friedel_fraction_full 0.994
_reflns_Friedel_fraction_max 0.993
_reflns_number_gt 7316
_reflns_number_total 7596
_reflns_threshold_expression 'I > 2\s(I)'
_cod_data_source_file c8dt04983a2.cif
_cod_data_source_block data5
_cod_depositor_comments 'Adding full bibliography for 7048890--7048897.cif.'
_cod_database_code 7048891
_shelx_shelxl_version_number 2014/7
_shelx_space_group_comment
;
The symmetry employed for this shelxl refinement is uniquely defined
by the following loop, which should always be used as a source of
symmetry information in preference to the above space-group names.
They are only intended as comments.
;
_shelx_estimated_absorpt_t_max 0.880
_shelx_estimated_absorpt_t_min 0.872
_olex2_refinement_description
;
1. Twinned data refinement
 Scales: 0.950(13)
 0.050(13)
2. Fixed Uiso
 At 1.2 times of:
  All C(H) groups
 At 1.5 times of:
  All C(H,H,H) groups
3. Rigid body (RIGU) restrains
 C16, C17, C18, C19, C23, C20, C21, C24, C22
 with sigma for 1-2 distances of 0.004 and sigma for 1-3 distances of 0.004
4.a Aromatic/amide H refined with riding coordinates:
 C18(H18), C42(H42), C44(H44), C5(H5), C27(H27), C11(H11), C9(H9), C4(H4),
 C20(H20), C35(H35), C28(H28), C3(H3), C33(H33), C29(H29)
4.b Idealised Me refined as rotating group:
 C23(H23A,H23B,H23C), C37(H37A,H37B,H37C), C15(H15A,H15B,H15C), C13(H13A,H13B,
 H13C), C14(H14A,H14B,H14C), C48(H48A,H48B,H48C), C24(H24A,H24B,H24C), C46(H46A,
 H46B,H46C), C38(H38A,H38B,H38C), C22(H22A,H22B,H22C), C39(H39A,H39B,H39C),
 C47(H47A,H47B,H47C)
;
_olex2_exptl_crystal_mounting_method 'MiTeGen microloop in type NVH immersion oil'
_olex2_submission_special_instructions 'No special instructions were received'

loop_
_space_group_symop_operation_xyz
'x, y, z'
'-x, y+1/2, -z'

loop_
_atom_site_label
_atom_site_type_symbol
_atom_site_fract_x
_atom_site_fract_y
_atom_site_fract_z
_atom_site_U_iso_or_equiv
_atom_site_adp_type
_atom_site_occupancy
_atom_site_site_symmetry_order
_atom_site_calc_flag
_atom_site_refinement_flags_posn
_atom_site_refinement_flags_adp
Cs1 Cs 0.20203(2) 1.00388(2) 0.09801(2) 0.03279(9) Uani 1 1 d . .
C18 C 0.5234(4) 0.8162(4) 0.5589(4) 0.0386(12) Uani 1 1 d . U
H18 H 0.5389 0.8642 0.6077 0.046 Uiso 1 1 calc R .
C16 C 0.5128(4) 0.7531(3) 0.3754(3) 0.0217(9) Uani 1 1 d . U
C23 C 0.4724(6) 0.7312(5) 0.7212(5) 0.069(2) Uani 1 1 d . U
H23A H 0.5336 0.6909 0.7592 0.104 Uiso 1 1 calc GR .
H23B H 0.3902 0.7099 0.7261 0.104 Uiso 1 1 calc GR .
H23C H 0.4843 0.7877 0.7572 0.104 Uiso 1 1 calc GR .
C42 C 0.0819(4) 0.5938(3) 0.0856(3) 0.0262(9) Uani 1 1 d . .
H42 H 0.0644 0.5942 0.0061 0.031 Uiso 1 1 calc R .
C44 C 0.1528(3) 0.5202(2) 0.2561(3) 0.0282(9) Uani 1 1 d . .
H44 H 0.1845 0.4697 0.2945 0.034 Uiso 1 1 calc R .
C40 C 0.0892(3) 0.6684(2) 0.2606(3) 0.0192(8) Uani 1 1 d . .
C36 C 0.1871(3) 1.0212(2) 0.3973(3) 0.0215(9) Uani 1 1 d . .
C17 C 0.5379(4) 0.8246(3) 0.4462(4) 0.0286(10) Uani 1 1 d . U
C25 C 0.0966(4) 0.8289(3) 0.3195(3) 0.0186(9) Uani 1 1 d . .
C37 C -0.1420(3) 1.0067(4) 0.2411(3) 0.0331(8) Uani 1 1 d . .
H37A H -0.1365 0.9476 0.2140 0.050 Uiso 1 1 calc GR .
H37B H -0.1788 1.0436 0.1791 0.050 Uiso 1 1 calc GR .
H37C H -0.1930 1.0076 0.3000 0.050 Uiso 1 1 calc GR .
C43 C 0.1258(4) 0.5188(3) 0.1403(3) 0.0314(10) Uani 1 1 d . .
N2 N 0.2769(3) 0.80850(18) 0.2492(2) 0.0169(6) Uani 1 1 d . .
C5 C 0.6438(3) 0.7278(3) 0.2333(3) 0.0262(9) Uani 1 1 d . .
H5 H 0.6970 0.6985 0.2906 0.031 Uiso 1 1 calc R .
C15 C 0.2791(4) 0.7330(3) -0.0598(4) 0.0323(10) Uani 1 1 d . .
H15A H 0.3472 0.6968 -0.0743 0.048 Uiso 1 1 calc GR .
H15B H 0.2039 0.7156 -0.1093 0.048 Uiso 1 1 calc GR .
H15C H 0.2681 0.7262 0.0184 0.048 Uiso 1 1 calc GR .
C27 C -0.0474(4) 0.8757(3) 0.4381(3) 0.0262(9) Uani 1 1 d . .
H27 H -0.0822 0.9208 0.4756 0.031 Uiso 1 1 calc R .
C41 C 0.0629(3) 0.6684(2) 0.1438(3) 0.0211(8) Uani 1 1 d . .
C11 C 0.2305(4) 0.8731(3) -0.1622(3) 0.0300(9) Uani 1 1 d . .
H11 H 0.1594 0.8465 -0.2025 0.036 Uiso 1 1 calc R .
C31 C 0.0716(3) 0.9870(2) 0.3527(3) 0.0186(9) Uani 1 1 d . .
C13 C 0.5469(4) 0.9960(4) 0.0213(4) 0.0444(11) Uani 1 1 d . .
H13A H 0.5407 1.0578 0.0056 0.067 Uiso 1 1 calc GR .
H13B H 0.6223 0.9735 -0.0006 0.067 Uiso 1 1 calc GR .
H13C H 0.5487 0.9862 0.1014 0.067 Uiso 1 1 calc GR .
C30 C 0.0544(3) 0.7432(2) 0.3271(3) 0.0179(7) Uani 1 1 d . .
C9 C 0.3589(3) 0.9945(4) -0.1271(3) 0.0304(9) Uani 1 1 d . .
H9 H 0.3777 1.0523 -0.1434 0.036 Uiso 1 1 calc R .
C8 C 0.4371(3) 0.9502(2) -0.0449(3) 0.0257(9) Uani 1 1 d . .
C4 C 0.6787(4) 0.7368(3) 0.1293(4) 0.0298(9) Uani 1 1 d . .
H4 H 0.7533 0.7126 0.1147 0.036 Uiso 1 1 calc R .
C14 C 0.1695(4) 1.0095(5) -0.2715(3) 0.0469(11) Uani 1 1 d . .
H14A H 0.1139 0.9708 -0.3194 0.070 Uiso 1 1 calc GR .
H14B H 0.2180 1.0424 -0.3175 0.070 Uiso 1 1 calc GR .
H14C H 0.1218 1.0491 -0.2328 0.070 Uiso 1 1 calc GR .
C32 C -0.0151(3) 1.0392(2) 0.2877(3) 0.0219(8) Uani 1 1 d . .
C48 C 0.1666(4) 0.5906(3) 0.4438(3) 0.0303(9) Uani 1 1 d . .
H48A H 0.0916 0.5831 0.4758 0.045 Uiso 1 1 calc GR .
H48B H 0.2066 0.6446 0.4710 0.045 Uiso 1 1 calc GR .
H48C H 0.2222 0.5424 0.4664 0.045 Uiso 1 1 calc GR .
C45 C 0.1350(3) 0.5932(2) 0.3177(3) 0.0226(8) Uani 1 1 d . .
C20 C 0.4652(4) 0.6702(4) 0.5293(4) 0.0355(12) Uani 1 1 d . U
H20 H 0.4406 0.6172 0.5577 0.043 Uiso 1 1 calc R .
C24 C 0.4524(4) 0.5988(3) 0.3408(4) 0.0309(9) Uani 1 1 d . U
H24A H 0.4197 0.5518 0.3810 0.046 Uiso 1 1 calc GR .
H24B H 0.5285 0.5801 0.3167 0.046 Uiso 1 1 calc GR .
H24C H 0.3924 0.6146 0.2751 0.046 Uiso 1 1 calc GR .
N3 N 0.1809(3) 0.85719(19) 0.2538(3) 0.0189(6) Uani 1 1 d . .
C35 C 0.2134(4) 1.1064(3) 0.3730(3) 0.0275(9) Uani 1 1 d . .
H35 H 0.2910 1.1296 0.4040 0.033 Uiso 1 1 calc R .
C26 C 0.0414(3) 0.8951(2) 0.3729(3) 0.0192(8) Uani 1 1 d . .
C10 C 0.2547(4) 0.9570(3) -0.1857(3) 0.0313(10) Uani 1 1 d . .
C34 C 0.1300(4) 1.1584(3) 0.3051(4) 0.0269(10) Uani 1 1 d . .
C28 C -0.0856(4) 0.7924(3) 0.4493(3) 0.0278(9) Uani 1 1 d . .
H28 H -0.1451 0.7796 0.4951 0.033 Uiso 1 1 calc R .
C3 C 0.6023(3) 0.7819(3) 0.0467(3) 0.0262(8) Uani 1 1 d . .
H3 H 0.6256 0.7898 -0.0246 0.031 Uiso 1 1 calc R .
C33 C 0.0159(4) 1.1233(2) 0.2646(3) 0.0257(8) Uani 1 1 d . .
H33 H -0.0432 1.1580 0.2193 0.031 Uiso 1 1 calc R .
C19 C 0.4867(4) 0.7389(4) 0.6001(4) 0.0380(12) Uani 1 1 d . U
C12 C 0.3064(3) 0.8252(3) -0.0814(3) 0.0237(9) Uani 1 1 d . .
C1 C 0.4537(3) 0.8032(2) 0.1716(3) 0.0185(7) Uani 1 1 d . .
C7 C 0.4112(3) 0.8648(2) -0.0216(3) 0.0208(8) Uani 1 1 d . .
C46 C 0.0120(4) 0.7466(3) 0.0777(3) 0.0260(8) Uani 1 1 d . .
H46A H 0.0794 0.7851 0.0674 0.039 Uiso 1 1 calc GR .
H46B H -0.0445 0.7769 0.1184 0.039 Uiso 1 1 calc GR .
H46C H -0.0317 0.7285 0.0044 0.039 Uiso 1 1 calc GR .
C21 C 0.4780(4) 0.6751(3) 0.4166(4) 0.0249(9) Uani 1 1 d . U
C6 C 0.5338(4) 0.7601(2) 0.2569(3) 0.0193(8) Uani 1 1 d . .
C2 C 0.4917(3) 0.8156(2) 0.0675(3) 0.0200(8) Uani 1 1 d . .
C38 C 0.1613(5) 1.2484(3) 0.2750(4) 0.0413(11) Uani 1 1 d . .
H38A H 0.1783 1.2494 0.1982 0.062 Uiso 1 1 calc GR .
H38B H 0.2338 1.2680 0.3264 0.062 Uiso 1 1 calc GR .
H38C H 0.0922 1.2866 0.2808 0.062 Uiso 1 1 calc GR .
C22 C 0.5808(4) 0.9074(3) 0.4021(4) 0.0427(12) Uani 1 1 d . U
H22A H 0.6539 0.8966 0.3683 0.064 Uiso 1 1 calc GR .
H22B H 0.6007 0.9486 0.4637 0.064 Uiso 1 1 calc GR .
H22C H 0.5159 0.9312 0.3455 0.064 Uiso 1 1 calc GR .
N1 N 0.3438(3) 0.84415(19) 0.1816(2) 0.0184(6) Uani 1 1 d . .
C39 C 0.2818(4) 0.9674(3) 0.4690(3) 0.0326(9) Uani 1 1 d . .
H39A H 0.2424 0.9325 0.5203 0.049 Uiso 1 1 calc GR .
H39B H 0.3432 1.0049 0.5122 0.049 Uiso 1 1 calc GR .
H39C H 0.3217 0.9295 0.4212 0.049 Uiso 1 1 calc GR .
C29 C -0.0359(3) 0.7275(2) 0.3927(3) 0.0238(8) Uani 1 1 d . .
H29 H -0.0641 0.6703 0.3986 0.029 Uiso 1 1 calc R .
C47 C 0.1387(6) 0.4369(3) 0.0756(5) 0.0487(13) Uani 1 1 d . .
H47A H 0.0780 0.3948 0.0916 0.073 Uiso 1 1 calc GR .
H47B H 0.2212 0.4134 0.0980 0.073 Uiso 1 1 calc GR .
H47C H 0.1251 0.4496 -0.0048 0.073 Uiso 1 1 calc GR .

loop_
_atom_site_aniso_label
_atom_site_aniso_U_11
_atom_site_aniso_U_22
_atom_site_aniso_U_33
_atom_site_aniso_U_23
_atom_site_aniso_U_13
_atom_site_aniso_U_12
Cs1 0.04151(14) 0.02665(13) 0.03435(13) 0.01056(13) 0.01841(9) 0.01359(14)
C18 0.031(2) 0.053(3) 0.029(2) -0.021(2) -0.0049(18) 0.015(2)
C16 0.0154(19) 0.029(2) 0.019(2) -0.0032(16) -0.0024(14) 0.0081(16)
C23 0.072(4) 0.105(5) 0.030(3) -0.004(3) 0.011(3) 0.016(4)
C42 0.031(2) 0.022(2) 0.027(2) -0.0026(16) 0.0122(17) -0.0066(18)
C44 0.0298(18) 0.014(2) 0.043(2) 0.0054(16) 0.0126(16) 0.0010(16)
C40 0.0142(17) 0.0158(18) 0.028(2) 0.0006(15) 0.0058(14) -0.0045(15)
C36 0.0219(17) 0.022(3) 0.0215(17) -0.0024(14) 0.0057(13) 0.0023(16)
C17 0.020(2) 0.031(2) 0.032(2) -0.0055(18) -0.0031(17) 0.0072(18)
C25 0.0159(19) 0.022(2) 0.0171(19) 0.0011(16) 0.0007(15) -0.0014(17)
C37 0.0256(17) 0.036(2) 0.0360(19) 0.004(3) 0.0003(14) 0.002(3)
C43 0.036(2) 0.018(3) 0.044(2) -0.0052(18) 0.0205(17) -0.0060(18)
N2 0.0175(15) 0.0168(15) 0.0164(14) -0.0020(11) 0.0030(11) -0.0005(13)
C5 0.0157(18) 0.029(2) 0.033(2) 0.0018(17) -0.0005(15) 0.0048(17)
C15 0.030(2) 0.027(2) 0.040(2) -0.0029(19) 0.0041(18) -0.0063(19)
C27 0.029(2) 0.026(2) 0.026(2) -0.0013(16) 0.0128(16) 0.0038(18)
C41 0.0175(18) 0.0192(19) 0.028(2) 0.0009(15) 0.0069(14) -0.0042(15)
C11 0.022(2) 0.042(3) 0.026(2) -0.0021(18) 0.0054(16) 0.0048(19)
C31 0.0235(17) 0.015(3) 0.0188(16) -0.0024(13) 0.0093(13) 0.0037(15)
C13 0.038(2) 0.029(3) 0.064(3) 0.002(3) 0.0012(19) -0.013(3)
C30 0.0174(17) 0.0178(18) 0.0184(17) 0.0047(14) 0.0032(13) 0.0029(15)
C9 0.0363(19) 0.028(3) 0.0323(19) 0.011(2) 0.0199(15) 0.006(2)
C8 0.024(2) 0.023(2) 0.033(2) 0.0061(16) 0.0125(16) -0.0013(16)
C4 0.0179(19) 0.035(2) 0.039(2) 0.006(2) 0.0115(17) 0.0074(18)
C14 0.046(2) 0.058(3) 0.039(2) 0.012(3) 0.0112(18) 0.026(3)
C32 0.0217(18) 0.0232(18) 0.0222(19) -0.0029(15) 0.0076(15) 0.0042(16)
C48 0.033(2) 0.023(2) 0.034(2) 0.0095(17) 0.0032(17) 0.0065(18)
C45 0.0200(19) 0.0210(19) 0.028(2) 0.0038(15) 0.0073(15) -0.0015(16)
C20 0.030(2) 0.049(3) 0.028(2) 0.006(2) 0.0064(18) 0.011(2)
C24 0.033(2) 0.026(2) 0.035(2) 0.0047(17) 0.0088(17) -0.0009(18)
N3 0.0162(15) 0.0180(15) 0.0233(16) -0.0002(12) 0.0060(12) 0.0018(13)
C35 0.024(2) 0.028(2) 0.030(2) -0.0042(17) 0.0047(16) -0.0056(18)
C26 0.0168(18) 0.0200(19) 0.0209(19) 0.0000(14) 0.0037(14) 0.0011(15)
C10 0.031(2) 0.040(2) 0.026(2) 0.0099(18) 0.0134(17) 0.013(2)
C34 0.034(3) 0.020(2) 0.027(2) -0.0021(17) 0.0064(19) -0.006(2)
C28 0.027(2) 0.030(2) 0.030(2) 0.0009(17) 0.0167(16) -0.0017(18)
C3 0.024(2) 0.030(2) 0.028(2) -0.0016(16) 0.0126(16) -0.0012(18)
C33 0.029(2) 0.022(2) 0.026(2) 0.0028(16) 0.0049(16) 0.0078(17)
C19 0.034(3) 0.056(3) 0.024(2) -0.001(2) 0.0058(18) 0.015(2)
C12 0.022(2) 0.026(2) 0.025(2) -0.0032(16) 0.0109(16) 0.0005(17)
C1 0.0167(17) 0.0130(17) 0.0264(19) -0.0046(14) 0.0054(14) -0.0013(14)
C7 0.0193(18) 0.0231(19) 0.0225(19) 0.0010(15) 0.0105(14) 0.0012(16)
C46 0.027(2) 0.028(2) 0.0224(19) 0.0022(16) 0.0035(15) 0.0002(18)
C21 0.022(2) 0.026(2) 0.026(2) 0.0052(16) 0.0023(16) 0.0067(17)
C6 0.020(2) 0.0164(19) 0.021(2) 0.0000(15) 0.0030(15) -0.0007(16)
C2 0.0194(18) 0.0177(18) 0.0240(19) 0.0002(14) 0.0063(14) -0.0034(15)
C38 0.063(3) 0.026(2) 0.034(2) 0.0015(19) 0.005(2) -0.011(2)
C22 0.036(3) 0.034(2) 0.056(3) -0.021(2) 0.005(2) -0.002(2)
N1 0.0162(14) 0.0207(15) 0.0197(16) 0.0018(12) 0.0068(12) 0.0021(13)
C39 0.027(2) 0.036(2) 0.033(2) -0.0028(18) -0.0007(17) 0.0027(18)
C29 0.0230(19) 0.0207(19) 0.028(2) 0.0015(15) 0.0049(15) -0.0050(17)
C47 0.073(4) 0.023(2) 0.056(3) -0.008(2) 0.027(3) -0.003(3)

loop_
_atom_type_symbol
_atom_type_description
_atom_type_scat_dispersion_real
_atom_type_scat_dispersion_imag
_atom_type_scat_source
C C 0.0033 0.0016 'International Tables Vol C Tables 4.2.6.8 and 6.1.1.4'
H H 0.0000 0.0000 'International Tables Vol C Tables 4.2.6.8 and 6.1.1.4'
Cs Cs -0.3680 2.1192 'International Tables Vol C Tables 4.2.6.8 and 6.1.1.4'
N N 0.0061 0.0033 'International Tables Vol C Tables 4.2.6.8 and 6.1.1.4'

loop_
_geom_angle_atom_site_label_1
_geom_angle_atom_site_label_2
_geom_angle_atom_site_label_3
_geom_angle
_geom_angle_site_symmetry_1
_geom_angle_site_symmetry_3
C36 Cs1 C35 21.96(8) . .
C31 Cs1 C36 22.26(8) . .
C31 Cs1 C32 22.19(8) . .
C31 Cs1 C35 38.66(8) . .
C31 Cs1 C10 159.07(9) . .
C31 Cs1 C34 45.65(9) . .
C31 Cs1 C7 131.67(8) . .
C9 Cs1 C36 152.92(8) . .
C9 Cs1 C31 170.84(9) . .
C9 Cs1 C32 166.74(9) . .
C9 Cs1 C35 141.60(10) . .
C9 Cs1 C10 22.15(10) . .
C9 Cs1 C34 139.56(12) . .
C9 Cs1 C33 149.69(11) . .
C9 Cs1 C7 39.49(10) . .
C8 Cs1 C36 132.31(9) . .
C8 Cs1 C31 147.90(8) . .
C8 Cs1 C9 23.15(9) . .
C8 Cs1 C32 170.08(8) . .
C8 Cs1 C35 129.97(9) . .
C8 Cs1 C10 39.70(9) . .
C8 Cs1 C34 140.33(9) . .
C8 Cs1 C33 161.17(9) . .
C8 Cs1 C7 22.52(8) . .
C32 Cs1 C36 38.79(8) . .
C32 Cs1 C35 44.61(8) . .
C32 Cs1 C10 148.29(9) . .
C32 Cs1 C34 39.11(9) . .
C32 Cs1 C7 150.81(8) . .
N3 Cs1 C36 53.96(8) . .
N3 Cs1 C31 47.54(8) . .
N3 Cs1 C9 124.39(11) . .
N3 Cs1 C8 105.97(8) . .
N3 Cs1 C32 65.64(8) . .
N3 Cs1 C35 75.75(8) . .
N3 Cs1 C10 118.83(9) . .
N3 Cs1 C34 91.12(9) . .
N3 Cs1 C33 85.91(8) . .
N3 Cs1 C7 85.37(8) . .
N3 Cs1 N1 41.67(8) . .
C10 Cs1 C36 170.14(8) . .
C10 Cs1 C35 162.19(9) . .
C10 Cs1 C34 149.72(10) . .
C34 Cs1 C36 38.98(9) . .
C34 Cs1 C35 21.84(9) . .
C33 Cs1 C36 44.73(8) . .
C33 Cs1 C31 38.78(8) . .
C33 Cs1 C32 22.12(8) . .
C33 Cs1 C35 37.91(9) . .
C33 Cs1 C10 145.04(9) . .
C33 Cs1 C34 22.01(9) . .
C33 Cs1 C7 169.60(8) . .
C7 Cs1 C36 124.94(8) . .
C7 Cs1 C35 133.60(9) . .
C7 Cs1 C10 45.25(9) . .
C7 Cs1 C34 152.74(9) . .
N1 Cs1 C36 80.47(8) . .
N1 Cs1 C31 85.02(8) . .
N1 Cs1 C9 85.95(10) . .
N1 Cs1 C8 64.98(8) . .
N1 Cs1 C32 105.89(8) . .
N1 Cs1 C35 96.57(8) . .
N1 Cs1 C10 89.81(9) . .
N1 Cs1 C34 118.04(9) . .
N1 Cs1 C33 123.10(8) . .
N1 Cs1 C7 46.82(8) . .
C17 C18 H18 119.4 . .
C19 C18 H18 119.4 . .
C19 C18 C17 121.1(4) . .
C17 C16 C6 118.9(4) . .
C21 C16 C17 120.7(4) . .
C21 C16 C6 120.3(4) . .
H23A C23 H23B 109.5 . .
H23A C23 H23C 109.5 . .
H23B C23 H23C 109.5 . .
C19 C23 H23A 109.5 . .
C19 C23 H23B 109.5 . .
C19 C23 H23C 109.5 . .
Cs1 C42 H42 53.1 2_545 .
C43 C42 Cs1 99.2(2) . 2_545
C43 C42 H42 119.1 . .
C43 C42 C41 121.9(4) . .
C41 C42 Cs1 115.0(3) . 2_545
C41 C42 H42 119.1 . .
C43 C44 H44 119.0 . .
C43 C44 C45 122.0(3) . .
C45 C44 H44 119.0 . .
C41 C40 C30 121.0(3) . .
C41 C40 C45 119.7(3) . .
C45 C40 C30 118.9(3) . .
C31 C36 Cs1 77.19(19) . .
C31 C36 C39 121.0(3) . .
C35 C36 Cs1 79.4(2) . .
C35 C36 C31 118.9(3) . .
C35 C36 C39 120.0(3) . .
C39 C36 Cs1 113.0(2) . .
C18 C17 C22 121.3(4) . .
C16 C17 C18 118.5(5) . .
C16 C17 C22 120.3(4) . .
N3 C25 C30 126.2(4) . .
N3 C25 C26 114.5(3) . .
C26 C25 C30 118.9(3) . .
H37A C37 H37B 109.5 . .
H37A C37 H37C 109.5 . .
H37B C37 H37C 109.5 . .
C32 C37 H37A 109.5 . .
C32 C37 H37B 109.5 . .
C32 C37 H37C 109.5 . .
C42 C43 C47 120.9(4) . .
C44 C43 C42 118.0(4) . .
C44 C43 C47 121.0(4) . .
N3 N2 N1 109.1(3) . .
C4 C5 H5 118.8 . .
C4 C5 C6 122.5(4) . .
C6 C5 H5 118.8 . .
H15A C15 H15B 109.5 . .
H15A C15 H15C 109.5 . .
H15B C15 H15C 109.5 . .
C12 C15 H15A 109.5 . .
C12 C15 H15B 109.5 . .
C12 C15 H15C 109.5 . .
C26 C27 H27 119.5 . .
C28 C27 H27 119.5 . .
C28 C27 C26 121.1(4) . .
C42 C41 C40 119.3(3) . .
C42 C41 C46 118.4(3) . .
C40 C41 C46 122.2(3) . .
Cs1 C11 H11 118.8 . .
C10 C11 Cs1 73.1(2) . .
C10 C11 H11 118.7 . .
C10 C11 C12 122.5(4) . .
C12 C11 Cs1 80.0(2) . .
C12 C11 H11 118.7 . .
C36 C31 Cs1 80.54(19) . .
C36 C31 C26 120.7(3) . .
C32 C31 Cs1 79.2(2) . .
C32 C31 C36 119.6(3) . .
C32 C31 C26 119.7(3) . .
C26 C31 Cs1 109.9(2) . .
H13A C13 H13B 109.5 . .
H13A C13 H13C 109.5 . .
H13B C13 H13C 109.5 . .
C8 C13 H13A 109.5 . .
C8 C13 H13B 109.5 . .
C8 C13 H13C 109.5 . .
C25 C30 C40 125.2(3) . .
C29 C30 C40 116.2(3) . .
C29 C30 C25 118.3(3) . .
Cs1 C9 H9 106.2 . .
C8 C9 Cs1 77.9(2) . .
C8 C9 H9 119.1 . .
C10 C9 Cs1 86.4(2) . .
C10 C9 H9 119.1 . .
C10 C9 C8 121.9(5) . .
C13 C8 Cs1 103.0(3) . .
C9 C8 Cs1 78.9(2) . .
C9 C8 C13 119.7(4) . .
C9 C8 C7 119.4(4) . .
C7 C8 Cs1 86.1(2) . .
C7 C8 C13 120.8(4) . .
C5 C4 H4 120.7 . .
C5 C4 C3 118.5(4) . .
C3 C4 H4 120.7 . .
H14A C14 H14B 109.5 . .
H14A C14 H14C 109.5 . .
H14B C14 H14C 109.5 . .
C10 C14 H14A 109.5 . .
C10 C14 H14B 109.5 . .
C10 C14 H14C 109.5 . .
C37 C32 Cs1 112.6(2) . .
C31 C32 Cs1 78.7(2) . .
C31 C32 C37 121.7(4) . .
C33 C32 Cs1 78.7(2) . .
C33 C32 C37 118.9(4) . .
C33 C32 C31 119.3(3) . .
H48A C48 H48B 109.5 . .
H48A C48 H48C 109.5 . .
H48B C48 H48C 109.5 . .
C45 C48 H48A 109.5 . .
C45 C48 H48B 109.5 . .
C45 C48 H48C 109.5 . .
C44 C45 C40 119.0(3) . .
C44 C45 C48 119.4(3) . .
C40 C45 C48 121.6(3) . .
C19 C20 H20 118.8 . .
C19 C20 C21 122.3(5) . .
C21 C20 H20 118.8 . .
H24A C24 H24B 109.5 . .
H24A C24 H24C 109.5 . .
H24B C24 H24C 109.5 . .
C21 C24 H24A 109.5 . .
C21 C24 H24B 109.5 . .
C21 C24 H24C 109.5 . .
C25 N3 Cs1 136.8(2) . .
N2 N3 Cs1 105.3(2) . .
N2 N3 C25 117.7(3) . .
Cs1 C35 H35 114.6 . .
C36 C35 Cs1 78.6(2) . .
C36 C35 H35 118.8 . .
C34 C35 Cs1 78.2(2) . .
C34 C35 C36 122.4(4) . .
C34 C35 H35 118.8 . .
C25 C26 C31 119.8(3) . .
C27 C26 C25 120.2(3) . .
C27 C26 C31 119.8(3) . .
C11 C10 Cs1 85.8(2) . .
C11 C10 C9 118.1(4) . .
C11 C10 C14 122.2(4) . .
C9 C10 Cs1 71.4(2) . .
C9 C10 C14 119.7(5) . .
C14 C10 Cs1 111.0(3) . .
C35 C34 Cs1 79.9(2) . .
C35 C34 C33 117.2(4) . .
C35 C34 C38 121.9(4) . .
C33 C34 Cs1 77.7(2) . .
C33 C34 C38 120.9(4) . .
C38 C34 Cs1 111.1(3) . .
C27 C28 H28 120.5 . .
C27 C28 C29 118.9(3) . .
C29 C28 H28 120.5 . .
C4 C3 H3 119.7 . .
C4 C3 C2 120.6(4) . .
C2 C3 H3 119.7 . .
Cs1 C33 H33 111.7 . .
C32 C33 Cs1 79.2(2) . .
C32 C33 H33 118.7 . .
C34 C33 Cs1 80.3(2) . .
C34 C33 C32 122.5(4) . .
C34 C33 H33 118.7 . .
C18 C19 C23 120.2(5) . .
C20 C19 C18 118.9(5) . .
C20 C19 C23 120.9(6) . .
C15 C12 Cs1 120.5(3) . .
C11 C12 Cs1 78.9(2) . .
C11 C12 C15 121.2(4) . .
C11 C12 C7 118.6(4) . .
C7 C12 Cs1 71.9(2) . .
C7 C12 C15 120.3(4) . .
C2 C1 C6 118.4(3) . .
N1 C1 C6 127.1(3) . .
N1 C1 C2 114.2(3) . .
C8 C7 Cs1 71.4(2) . .
C8 C7 C12 119.5(4) . .
C8 C7 C2 121.0(3) . .
C12 C7 Cs1 86.6(2) . .
C12 C7 C2 119.5(3) . .
C2 C7 Cs1 111.1(2) . .
C41 C46 H46A 109.5 . .
C41 C46 H46B 109.5 . .
C41 C46 H46C 109.5 . .
H46A C46 H46B 109.5 . .
H46A C46 H46C 109.5 . .
H46B C46 H46C 109.5 . .
C16 C21 C20 118.5(4) . .
C16 C21 C24 120.4(4) . .
C20 C21 C24 121.1(4) . .
C5 C6 C16 116.8(3) . .
C5 C6 C1 119.0(4) . .
C1 C6 C16 123.9(3) . .
C3 C2 C1 120.8(3) . .
C3 C2 C7 120.0(3) . .
C1 C2 C7 119.1(3) . .
C34 C38 H38A 109.5 . .
C34 C38 H38B 109.5 . .
C34 C38 H38C 109.5 . .
H38A C38 H38B 109.5 . .
H38A C38 H38C 109.5 . .
H38B C38 H38C 109.5 . .
C17 C22 H22A 109.5 . .
C17 C22 H22B 109.5 . .
C17 C22 H22C 109.5 . .
H22A C22 H22B 109.5 . .
H22A C22 H22C 109.5 . .
H22B C22 H22C 109.5 . .
N2 N1 Cs1 103.91(19) . .
N2 N1 C1 116.8(3) . .
C1 N1 Cs1 139.2(2) . .
C36 C39 H39A 109.5 . .
C36 C39 H39B 109.5 . .
C36 C39 H39C 109.5 . .
H39A C39 H39B 109.5 . .
H39A C39 H39C 109.5 . .
H39B C39 H39C 109.5 . .
C30 C29 H29 118.8 . .
C28 C29 C30 122.3(3) . .
C28 C29 H29 118.8 . .
C43 C47 H47A 109.5 . .
C43 C47 H47B 109.5 . .
C43 C47 H47C 109.5 . .
H47A C47 H47B 109.5 . .
H47A C47 H47C 109.5 . .
H47B C47 H47C 109.5 . .

loop_
_geom_bond_atom_site_label_1
_geom_bond_atom_site_label_2
_geom_bond_distance
_geom_bond_site_symmetry_2
Cs1 C36 3.667(3) .
Cs1 C31 3.625(3) .
Cs1 C9 3.470(3) .
Cs1 C8 3.458(4) .
Cs1 C32 3.632(4) .
Cs1 N3 2.994(3) .
Cs1 C35 3.677(4) .
Cs1 C10 3.654(4) .
Cs1 C34 3.656(4) .
Cs1 C33 3.625(4) .
Cs1 C7 3.640(4) .
Cs1 N1 3.022(3) .
C18 H18 0.9500 .
C18 C17 1.408(7) .
C18 C19 1.386(8) .
C16 C17 1.404(6) .
C16 C21 1.391(6) .
C16 C6 1.495(6) .
C23 H23A 0.9800 .
C23 H23B 0.9800 .
C23 H23C 0.9800 .
C23 C19 1.507(7) .
C42 Cs1 3.806(4) 2_545
C42 H42 0.9500 .
C42 C43 1.390(6) .
C42 C41 1.391(5) .
C44 H44 0.9500 .
C44 C43 1.385(6) .
C44 C45 1.391(5) .
C40 C41 1.397(5) .
C40 C30 1.501(5) .
C40 C45 1.410(5) .
C36 C31 1.409(5) .
C36 C35 1.399(5) .
C36 C39 1.501(5) .
C17 C22 1.501(7) .
C25 C30 1.420(5) .
C25 N3 1.394(5) .
C25 C26 1.408(5) .
C37 H37A 0.9800 .
C37 H37B 0.9800 .
C37 H37C 0.9800 .
C37 C32 1.513(5) .
C43 C47 1.514(6) .
N2 N3 1.314(4) .
N2 N1 1.314(4) .
C5 H5 0.9500 .
C5 C4 1.385(6) .
C5 C6 1.389(5) .
C15 H15A 0.9800 .
C15 H15B 0.9800 .
C15 H15C 0.9800 .
C15 C12 1.497(6) .
C27 H27 0.9500 .
C27 C26 1.391(5) .
C27 C28 1.376(6) .
C41 C46 1.513(5) .
C11 H11 0.9500 .
C11 C10 1.372(6) .
C11 C12 1.396(6) .
C31 C32 1.396(5) .
C31 C26 1.498(5) .
C13 H13A 0.9800 .
C13 H13B 0.9800 .
C13 H13C 0.9800 .
C13 C8 1.519(6) .
C30 C29 1.397(5) .
C9 H9 0.9500 .
C9 C8 1.390(6) .
C9 C10 1.381(6) .
C8 C7 1.397(5) .
C4 H4 0.9500 .
C4 C3 1.389(5) .
C14 H14A 0.9800 .
C14 H14B 0.9800 .
C14 H14C 0.9800 .
C14 C10 1.520(6) .
C32 C33 1.392(5) .
C48 H48A 0.9800 .
C48 H48B 0.9800 .
C48 H48C 0.9800 .
C48 C45 1.510(5) .
C20 H20 0.9500 .
C20 C19 1.366(7) .
C20 C21 1.398(6) .
C24 H24A 0.9800 .
C24 H24B 0.9800 .
C24 H24C 0.9800 .
C24 C21 1.498(6) .
C35 H35 0.9500 .
C35 C34 1.390(6) .
C34 C33 1.390(6) .
C34 C38 1.500(6) .
C28 H28 0.9500 .
C28 C29 1.384(5) .
C3 H3 0.9500 .
C3 C2 1.392(5) .
C33 H33 0.9500 .
C12 C7 1.404(5) .
C1 C6 1.416(5) .
C1 C2 1.407(5) .
C1 N1 1.396(4) .
C7 C2 1.493(5) .
C46 H46A 0.9800 .
C46 H46B 0.9800 .
C46 H46C 0.9800 .
C38 H38A 0.9800 .
C38 H38B 0.9800 .
C38 H38C 0.9800 .
C22 H22A 0.9800 .
C22 H22B 0.9800 .
C22 H22C 0.9800 .
C39 H39A 0.9800 .
C39 H39B 0.9800 .
C39 H39C 0.9800 .
C29 H29 0.9500 .
C47 H47A 0.9800 .
C47 H47B 0.9800 .
C47 H47C 0.9800 .

loop_
_geom_torsion_atom_site_label_1
_geom_torsion_atom_site_label_2
_geom_torsion_atom_site_label_3
_geom_torsion_atom_site_label_4
_geom_torsion
_geom_torsion_site_symmetry_1
Cs1 C42 C43 C44 -128.4(3) 2_545
Cs1 C42 C43 C47 49.0(4) 2_545
Cs1 C42 C41 C40 120.4(3) 2_545
Cs1 C42 C41 C46 -58.6(4) 2_545
Cs1 C36 C31 C32 -71.7(3) .
Cs1 C36 C31 C26 107.6(3) .
Cs1 C36 C35 C34 68.0(4) .
Cs1 C11 C10 C9 66.3(3) .
Cs1 C11 C10 C14 -112.3(4) .
Cs1 C11 C12 C15 119.1(4) .
Cs1 C11 C12 C7 -62.1(3) .
Cs1 C31 C32 C37 109.7(3) .
Cs1 C31 C32 C33 -69.9(3) .
Cs1 C31 C26 C25 19.2(4) .
Cs1 C31 C26 C27 -156.4(3) .
Cs1 C9 C8 C13 -98.8(4) .
Cs1 C9 C8 C7 79.0(3) .
Cs1 C9 C10 C11 -74.6(4) .
Cs1 C9 C10 C14 104.1(3) .
Cs1 C8 C7 C12 74.8(3) .
Cs1 C8 C7 C2 -103.9(3) .
Cs1 C32 C33 C34 -71.0(4) .
Cs1 C35 C34 C33 70.5(4) .
Cs1 C35 C34 C38 -108.7(4) .
Cs1 C34 C33 C32 70.5(4) .
Cs1 C12 C7 C8 -66.4(3) .
Cs1 C12 C7 C2 112.4(3) .
Cs1 C7 C2 C3 -158.6(3) .
Cs1 C7 C2 C1 22.1(4) .
C40 C30 C29 C28 -173.3(3) .
C36 C31 C32 Cs1 72.5(3) .
C36 C31 C32 C37 -177.9(3) .
C36 C31 C32 C33 2.5(5) .
C36 C31 C26 C25 -71.5(4) .
C36 C31 C26 C27 113.0(4) .
C36 C35 C34 Cs1 -68.2(3) .
C36 C35 C34 C33 2.2(6) .
C36 C35 C34 C38 -177.0(4) .
C17 C18 C19 C23 179.6(5) .
C17 C18 C19 C20 0.3(7) .
C17 C16 C21 C20 1.8(6) .
C17 C16 C21 C24 -179.4(4) .
C17 C16 C6 C5 97.5(5) .
C17 C16 C6 C1 -77.2(5) .
C25 C30 C29 C28 0.5(6) .
C37 C32 C33 Cs1 -109.7(3) .
C37 C32 C33 C34 179.3(4) .
C43 C42 C41 C40 0.4(6) .
C43 C42 C41 C46 -178.6(4) .
C43 C44 C45 C40 -0.6(5) .
C43 C44 C45 C48 -179.8(3) .
C5 C4 C3 C2 -1.4(6) .
C15 C12 C7 Cs1 -115.3(3) .
C15 C12 C7 C8 178.3(4) .
C15 C12 C7 C2 -2.9(5) .
C27 C28 C29 C30 1.9(6) .
C41 C42 C43 C44 -1.2(6) .
C41 C42 C43 C47 176.3(4) .
C41 C40 C30 C25 -60.4(5) .
C41 C40 C30 C29 112.9(4) .
C41 C40 C45 C44 -0.2(5) .
C41 C40 C45 C48 179.1(3) .
C11 C12 C7 Cs1 65.9(3) .
C11 C12 C7 C8 -0.5(5) .
C11 C12 C7 C2 178.2(3) .
C31 C36 C35 Cs1 -68.8(3) .
C31 C36 C35 C34 -0.8(6) .
C31 C32 C33 Cs1 69.9(3) .
C31 C32 C33 C34 -1.1(6) .
C13 C8 C7 Cs1 102.9(4) .
C13 C8 C7 C12 177.6(4) .
C13 C8 C7 C2 -1.1(6) .
C30 C40 C41 C42 -171.7(3) .
C30 C40 C41 C46 7.2(5) .
C30 C40 C45 C44 172.0(3) .
C30 C40 C45 C48 -8.8(5) .
C30 C25 N3 Cs1 134.3(3) .
C30 C25 N3 N2 -41.3(5) .
C30 C25 C26 C27 4.2(5) .
C30 C25 C26 C31 -171.3(3) .
C9 C8 C7 Cs1 -74.9(3) .
C9 C8 C7 C12 -0.2(5) .
C9 C8 C7 C2 -178.9(3) .
C8 C9 C10 Cs1 73.4(3) .
C8 C9 C10 C11 -1.2(6) .
C8 C9 C10 C14 177.5(4) .
C8 C7 C2 C3 -78.2(5) .
C8 C7 C2 C1 102.5(4) .
C4 C5 C6 C16 -174.5(4) .
C4 C5 C6 C1 0.5(6) .
C4 C3 C2 C1 -1.4(6) .
C4 C3 C2 C7 179.3(4) .
C32 C31 C26 C25 107.8(4) .
C32 C31 C26 C27 -67.8(5) .
C45 C44 C43 C42 1.3(6) .
C45 C44 C43 C47 -176.2(4) .
C45 C40 C41 C42 0.3(5) .
C45 C40 C41 C46 179.2(3) .
C45 C40 C30 C25 127.6(4) .
C45 C40 C30 C29 -59.1(4) .
N3 C25 C30 C40 -3.2(6) .
N3 C25 C30 C29 -176.4(4) .
N3 C25 C26 C27 178.0(3) .
N3 C25 C26 C31 2.4(5) .
N3 N2 N1 Cs1 -1.5(3) .
N3 N2 N1 C1 176.5(3) .
C35 C36 C31 Cs1 70.1(3) .
C35 C36 C31 C32 -1.6(5) .
C35 C36 C31 C26 177.6(3) .
C35 C34 C33 Cs1 -71.8(4) .
C35 C34 C33 C32 -1.3(6) .
C26 C25 C30 C40 169.7(3) .
C26 C25 C30 C29 -3.5(5) .
C26 C25 N3 Cs1 -38.9(5) .
C26 C25 N3 N2 145.5(3) .
C26 C27 C28 C29 -1.2(6) .
C26 C31 C32 Cs1 -106.8(3) .
C26 C31 C32 C37 2.9(5) .
C26 C31 C32 C33 -176.7(3) .
C10 C11 C12 Cs1 62.5(4) .
C10 C11 C12 C15 -178.5(4) .
C10 C11 C12 C7 0.4(6) .
C10 C9 C8 Cs1 -78.0(3) .
C10 C9 C8 C13 -176.8(4) .
C10 C9 C8 C7 1.0(6) .
C28 C27 C26 C25 -1.9(6) .
C28 C27 C26 C31 173.6(4) .
C19 C18 C17 C16 0.8(7) .
C19 C18 C17 C22 -178.3(4) .
C19 C20 C21 C16 -0.6(7) .
C19 C20 C21 C24 -179.4(4) .
C12 C11 C10 Cs1 -65.9(4) .
C12 C11 C10 C9 0.5(6) .
C12 C11 C10 C14 -178.1(4) .
C12 C7 C2 C3 103.1(4) .
C12 C7 C2 C1 -76.2(4) .
C21 C16 C17 C18 -1.9(6) .
C21 C16 C17 C22 177.3(4) .
C21 C16 C6 C5 -77.7(5) .
C21 C16 C6 C1 107.6(5) .
C21 C20 C19 C18 -0.4(7) .
C21 C20 C19 C23 -179.8(5) .
C6 C16 C17 C18 -177.1(4) .
C6 C16 C17 C22 2.1(6) .
C6 C16 C21 C20 176.9(4) .
C6 C16 C21 C24 -4.3(6) .
C6 C5 C4 C3 1.9(6) .
C6 C1 C2 C3 3.7(5) .
C6 C1 C2 C7 -177.0(3) .
C6 C1 N1 Cs1 141.2(3) .
C6 C1 N1 N2 -35.8(5) .
C2 C1 C6 C16 171.4(4) .
C2 C1 C6 C5 -3.2(5) .
C2 C1 N1 Cs1 -31.6(5) .
C2 C1 N1 N2 151.3(3) .
C38 C34 C33 Cs1 107.5(4) .
C38 C34 C33 C32 177.9(4) .
N1 N2 N3 Cs1 1.5(3) .
N1 N2 N3 C25 178.4(3) .
N1 C1 C6 C16 -1.2(6) .
N1 C1 C6 C5 -175.8(4) .
N1 C1 C2 C3 177.2(3) .
N1 C1 C2 C7 -3.5(5) .
C39 C36 C31 Cs1 -109.3(3) .
C39 C36 C31 C32 179.0(3) .
C39 C36 C31 C26 -1.7(5) .
C39 C36 C35 Cs1 110.5(3) .
C39 C36 C35 C34 178.5(4) .

loop_
_twin_individual_id
_twin_individual_mass_fraction_refined
1 0.950(13)
2 0.050(13)
